data_7700946
loop_
_publ_author_name
'Langley, Stuart K.'
'Vignesh, Kuduva R.'
'Gupta, Tulika'
'Gartshore, Christopher J.'
'Rajaraman, Gopalan'
'Forsyth, Craig M.'
'Murray, Keith S.'

_publ_section_title
;
 New examples of triangular terbium(iii) and holmium(iii) and hexagonal
 dysprosium(iii) single molecule toroics.
;
_journal_issue 41
_journal_name_full 'Dalton transactions (Cambridge, England : 2003)'
_journal_page_first 15657
_journal_page_last 15667
_journal_paper_doi 10.1039/c9dt02419k
_journal_volume 48
_journal_year 2019
_chemical_formula_sum 'C45 H74 Cl2 Ho3 N9 O18'
_chemical_formula_weight 1594.82
_space_group_crystal_system trigonal
_space_group_IT_number 147
_space_group_name_Hall '-P 3'
_space_group_name_H-M_alt 'P -3'
_symmetry_space_group_name_Hall '-P 3'
_symmetry_space_group_name_H-M 'P -3'
_atom_sites_solution_hydrogens mixed
_atom_sites_solution_primary direct
_audit_creation_method SHELXL-2018/3
_audit_update_record
;
2019-08-22 deposited with the CCDC.    2019-08-22 downloaded from the CCDC.
;
_cell_angle_alpha 90
_cell_angle_beta 90
_cell_angle_gamma 120
_cell_formula_units_Z 2
_cell_length_a 17.5514(4)
_cell_length_b 17.5514(4)
_cell_length_c 13.1932(6)
_cell_measurement_reflns_used 9632
_cell_measurement_temperature 123(2)
_cell_measurement_theta_max 30.01
_cell_measurement_theta_min 2.11
_cell_volume 3519.7(2)
_computing_cell_refinement 'Bruker Apex2 V2.0'
_computing_data_collection 'Bruker Apex2 V2.0'
_computing_data_reduction 'Bruker Apex2 V2.0'
_computing_molecular_graphics X-SEED
_computing_publication_material CIFTAB
_computing_structure_refinement 'SHELXL-2018/3 (Sheldrick, 2018)'
_computing_structure_solution 'SHELXS-97 (Sheldrick, 1990)'
_diffrn_ambient_temperature 123(2)
_diffrn_measured_fraction_theta_full 0.997
_diffrn_measured_fraction_theta_max 0.997
_diffrn_measurement_device_type 'APEX X8'
_diffrn_measurement_method 'scans in phi and omega'
_diffrn_radiation_type MoK\a
_diffrn_radiation_wavelength 0.71073
_diffrn_reflns_av_R_equivalents 0.0364
_diffrn_reflns_av_unetI/netI 0.0526
_diffrn_reflns_Laue_measured_fraction_full 0.997
_diffrn_reflns_Laue_measured_fraction_max 0.997
_diffrn_reflns_limit_h_max 22
_diffrn_reflns_limit_h_min -12
_diffrn_reflns_limit_k_max 10
_diffrn_reflns_limit_k_min -22
_diffrn_reflns_limit_l_max 16
_diffrn_reflns_limit_l_min -17
_diffrn_reflns_number 12975
_diffrn_reflns_point_group_measured_fraction_full 0.997
_diffrn_reflns_point_group_measured_fraction_max 0.997
_diffrn_reflns_theta_full 25.242
_diffrn_reflns_theta_max 27.499
_diffrn_reflns_theta_min 3.093
_diffrn_source 'fine-focus sealed tube'
_exptl_absorpt_coefficient_mu 3.477
_exptl_absorpt_correction_T_max 0.706
_exptl_absorpt_correction_T_min 0.438
_exptl_absorpt_correction_type multi-scan
_exptl_absorpt_process_details SADABS
_exptl_crystal_colour colourless
_exptl_crystal_density_diffrn 1.505
_exptl_crystal_description block
_exptl_crystal_F_000 1572
_exptl_crystal_size_max 0.4
_exptl_crystal_size_mid 0.2
_exptl_crystal_size_min 0.1
_platon_squeeze_details
;
 After refinement of the main molecule, residual electron density was tentatively 
 assigned as partially occupied acetonitrile and water molecules. In the final model, 
 these were accounted for using PLATON/SQUEEZE (Spek, 2015). The calculated electron 
 count of 223.5 electrons per formula unit corresponds approximately to 8 x CH3CN and 
 6 x H2O molecules (calc 224 e-).
;
_refine_diff_density_max 0.868
_refine_diff_density_min -0.627
_refine_diff_density_rms 0.144
_refine_ls_extinction_method none
_refine_ls_goodness_of_fit_ref 1.049
_refine_ls_hydrogen_treatment mixed
_refine_ls_matrix_type full
_refine_ls_number_parameters 258
_refine_ls_number_reflns 5390
_refine_ls_number_restraints 21
_refine_ls_restrained_S_all 1.051
_refine_ls_R_factor_all 0.0411
_refine_ls_R_factor_gt 0.0328
_refine_ls_shift/su_max 0.002
_refine_ls_shift/su_mean 0.000
_refine_ls_structure_factor_coef Fsqd
_refine_ls_weighting_details 'w=1/[\s^2^(Fo^2^)+(0.0423P)^2^+4.0302P] where P=(Fo^2^+2Fc^2^)/3'
_refine_ls_weighting_scheme calc
_refine_ls_wR_factor_gt 0.0873
_refine_ls_wR_factor_ref 0.0912
_reflns_Friedel_coverage 0.000
_reflns_number_gt 4588
_reflns_number_total 5390
_reflns_threshold_expression 'I > 2\s(I)'
_cod_data_source_file c9dt02419k2.cif
_cod_data_source_block ho3_new_sq
_cod_depositor_comments 'Adding full bibliography for 7700946--7700949.cif.'
_cod_database_code 7700946
_shelx_shelxl_version_number 2018/3
_shelx_space_group_comment
;
The symmetry employed for this shelxl refinement is uniquely defined
by the following loop, which should always be used as a source of
symmetry information in preference to the above space-group names.
They are only intended as comments.
;
_platon_squeeze_void_probe_radius 1.20

loop_
_space_group_symop_operation_xyz
'x, y, z'
'-y, x-y, z'
'-x+y, -x, z'
'-x, -y, -z'
'y, -x+y, -z'
'x-y, x, -z'

loop_
_atom_site_label
_atom_site_type_symbol
_atom_site_fract_x
_atom_site_fract_y
_atom_site_fract_z
_atom_site_U_iso_or_equiv
_atom_site_adp_type
_atom_site_occupancy
_atom_site_site_symmetry_order
_atom_site_calc_flag
_atom_site_refinement_flags_posn
_atom_site_refinement_flags_adp
_atom_site_refinement_flags_occupancy
_atom_site_disorder_assembly
_atom_site_disorder_group
Ho1 Ho 0.62209(2) 0.42840(2) 0.33397(2) 0.01480(8) Uani 1 1 d . . . . .
Cl1 Cl 0.666667 0.333333 0.03546(14) 0.0236(4) Uani 1 3 d S T P . .
O1 O 0.6169(2) 0.4545(2) 0.1511(2) 0.0227(7) Uani 1 1 d D . . . .
H1 H 0.634(3) 0.422(3) 0.117(4) 0.034 Uiso 1 1 d D U . . .
O2 O 0.5355(2) 0.28976(19) 0.2725(2) 0.0168(7) Uani 1 1 d . . . . .
O5 O 0.5192(2) 0.3965(2) 0.4665(2) 0.0196(7) Uani 1 1 d D . . . .
H2 H 0.520(4) 0.368(3) 0.522(2) 0.029 Uiso 1 1 d D U . . .
O6 O 0.666667 0.333333 0.4061(4) 0.0138(11) Uani 1 3 d DS T P . .
H6 H 0.666667 0.333333 0.4735(9) 0.021 Uiso 1 3 d DS U P . .
O8 O 0.7030(2) 0.5037(2) 0.4834(2) 0.0192(7) Uani 1 1 d . . . . .
O10 O 0.6523(2) 0.5697(2) 0.3192(2) 0.0203(7) Uani 1 1 d . . . . .
N3 N 0.8038(3) 0.4875(3) 0.6449(3) 0.0200(8) Uani 1 1 d . . . . .
N4 N 0.4725(2) 0.4069(3) 0.2701(3) 0.0183(8) Uani 1 1 d . . . . .
N7 N 0.7975(3) 0.6114(3) 0.5908(3) 0.0233(9) Uani 1 1 d . . . . .
H7 H 0.830745 0.668374 0.600567 0.028 Uiso 1 1 calc R U . . .
C2 C 0.4662(3) 0.2706(3) 0.2035(3) 0.0209(10) Uani 1 1 d . . . . .
H2A H 0.426443 0.206188 0.199152 0.025 Uiso 1 1 calc R U . . .
H2B H 0.490665 0.292619 0.135187 0.025 Uiso 1 1 calc R U . . .
C3 C 0.4344(3) 0.4310(3) 0.3556(3) 0.0228(10) Uani 1 1 d . . . . .
H3A H 0.373493 0.415822 0.338256 0.027 Uiso 1 1 calc R U . . .
H3B H 0.469127 0.495364 0.366496 0.027 Uiso 1 1 calc R U . . .
C4 C 0.4147(3) 0.3147(3) 0.2399(4) 0.0219(10) Uani 1 1 d . . . . .
H4A H 0.375304 0.312440 0.184843 0.026 Uiso 1 1 calc R U . . .
H4B H 0.377564 0.281425 0.298304 0.026 Uiso 1 1 calc R U . . .
C5 C 0.4331(3) 0.3847(3) 0.4521(3) 0.0225(10) Uani 1 1 d . . . . .
H5A H 0.417218 0.409863 0.510038 0.027 Uiso 1 1 calc R U . . .
H5B H 0.389089 0.321298 0.447152 0.027 Uiso 1 1 calc R U . . .
C9 C 0.7892(3) 0.4481(4) 0.8206(4) 0.0284(12) Uani 1 1 d . . . . .
H9 H 0.787673 0.409290 0.871700 0.034 Uiso 1 1 calc R U . . .
C11 C 0.7796(4) 0.5188(4) 0.8448(4) 0.0317(12) Uani 1 1 d . . . . .
H11 H 0.771417 0.529813 0.913337 0.038 Uiso 1 1 calc R U . . .
C13 C 0.8011(3) 0.4346(3) 0.7193(3) 0.0222(10) Uani 1 1 d . . . . .
H13 H 0.807659 0.385537 0.702339 0.027 Uiso 1 1 calc R U . . .
C17 C 0.7688(3) 0.6539(3) 0.4321(4) 0.0255(11) Uani 1 1 d . . . . .
H17 H 0.816172 0.711163 0.446760 0.031 Uiso 1 1 calc R U . . .
C18 C 0.7933(3) 0.5555(3) 0.6694(3) 0.0227(10) Uani 1 1 d . . . . .
C20 C 0.7820(3) 0.5740(4) 0.7684(4) 0.0282(12) Uani 1 1 d . . . . .
H20 H 0.775893 0.623645 0.783615 0.034 Uiso 1 1 calc R U . . .
C23 C 0.5465(3) 0.4600(4) 0.1032(3) 0.0257(11) Uani 1 1 d . . . . .
H23A H 0.509773 0.406245 0.062967 0.031 Uiso 1 1 calc R U . . .
H23B H 0.570533 0.511350 0.057012 0.031 Uiso 1 1 calc R U . . .
C24 C 0.7186(3) 0.6426(3) 0.3474(4) 0.0219(10) Uani 1 1 d . . . . .
C25 C 0.7533(3) 0.5839(3) 0.4987(4) 0.0219(10) Uani 1 1 d . . . . .
C28 C 0.7390(4) 0.7209(3) 0.2802(4) 0.0356(13) Uani 1 1 d . . . . .
H28A H 0.762808 0.714991 0.215383 0.053 Uiso 1 1 calc R U . . .
H28B H 0.782393 0.775267 0.313842 0.053 Uiso 1 1 calc R U . . .
H28C H 0.684971 0.722980 0.268089 0.053 Uiso 1 1 calc R U . . .
C29 C 0.4912(3) 0.4698(3) 0.1857(3) 0.0225(10) Uani 1 1 d . . . . .
H29A H 0.522902 0.530650 0.212529 0.027 Uiso 1 1 calc R U . . .
H29B H 0.435008 0.459591 0.156149 0.027 Uiso 1 1 calc R U . . .
Cl2 Cl 0.8612(7) 0.7930(5) 0.6476(8) 0.095(3) Uani 0.3333 1 d . U P A 1
O3 O 0.8228(13) 0.8347(13) 0.6260(17) 0.093(6) Uani 0.3333 1 d . U P B 2
H3C H 0.878602 0.859705 0.627682 0.140 Uiso 0.3333 1 d R U P B 2
H3D H 0.809472 0.854805 0.677422 0.140 Uiso 0.3333 1 d R U P B 2
O4 O 0.8341(12) 0.8027(14) 0.7001(18) 0.082(6) Uani 0.3333 1 d . U P C 3
H4C H 0.868325 0.821865 0.649253 0.122 Uiso 0.3333 1 d R U P C 3
H4D H 0.861404 0.840146 0.746643 0.122 Uiso 0.3333 1 d R U P C 3

loop_
_atom_site_aniso_label
_atom_site_aniso_U_11
_atom_site_aniso_U_22
_atom_site_aniso_U_33
_atom_site_aniso_U_23
_atom_site_aniso_U_13
_atom_site_aniso_U_12
Ho1 0.01627(12) 0.01659(12) 0.01256(11) 0.00045(8) -0.00082(8) 0.00898(9)
Cl1 0.0289(7) 0.0289(7) 0.0130(8) 0.000 0.000 0.0144(3)
O1 0.0270(19) 0.0290(19) 0.0170(16) 0.0004(14) -0.0019(14) 0.0177(16)
O2 0.0184(16) 0.0161(16) 0.0177(15) -0.0026(13) -0.0046(13) 0.0101(14)
O5 0.0208(17) 0.0264(18) 0.0137(15) 0.0035(13) -0.0015(13) 0.0135(15)
O6 0.0166(16) 0.0166(16) 0.008(2) 0.000 0.000 0.0083(8)
O8 0.0202(17) 0.0185(17) 0.0175(15) -0.0015(13) -0.0024(13) 0.0087(14)
O10 0.0231(18) 0.0188(17) 0.0220(16) 0.0000(13) -0.0004(14) 0.0128(15)
N3 0.017(2) 0.025(2) 0.0148(18) -0.0004(16) -0.0001(16) 0.0082(17)
N4 0.020(2) 0.023(2) 0.0152(18) -0.0027(16) -0.0028(15) 0.0128(17)
N7 0.026(2) 0.019(2) 0.022(2) -0.0038(17) -0.0067(17) 0.0096(18)
C2 0.024(3) 0.019(2) 0.019(2) -0.0024(19) -0.0050(19) 0.010(2)
C3 0.023(3) 0.028(3) 0.026(2) -0.003(2) -0.002(2) 0.018(2)
C4 0.020(2) 0.023(3) 0.022(2) -0.002(2) -0.0075(19) 0.010(2)
C5 0.015(2) 0.029(3) 0.022(2) 0.000(2) 0.0021(19) 0.010(2)
C9 0.022(3) 0.039(3) 0.019(2) 0.006(2) 0.001(2) 0.011(2)
C11 0.033(3) 0.041(3) 0.015(2) -0.003(2) 0.003(2) 0.015(3)
C13 0.018(2) 0.026(3) 0.021(2) 0.000(2) 0.0005(19) 0.009(2)
C17 0.022(3) 0.013(2) 0.033(3) 0.003(2) 0.000(2) 0.003(2)
C18 0.022(2) 0.023(3) 0.021(2) -0.006(2) -0.003(2) 0.009(2)
C20 0.029(3) 0.031(3) 0.026(3) -0.011(2) -0.003(2) 0.017(2)
C23 0.034(3) 0.033(3) 0.018(2) 0.006(2) -0.003(2) 0.022(2)
C24 0.021(2) 0.019(2) 0.027(2) 0.004(2) 0.003(2) 0.012(2)
C25 0.019(2) 0.023(3) 0.025(2) -0.004(2) 0.001(2) 0.011(2)
C28 0.039(3) 0.024(3) 0.040(3) 0.008(2) -0.003(3) 0.013(3)
C29 0.023(3) 0.023(3) 0.025(2) 0.002(2) -0.006(2) 0.014(2)
Cl2 0.121(7) 0.059(4) 0.120(7) -0.032(4) -0.038(6) 0.056(5)
O3 0.081(11) 0.095(12) 0.131(14) -0.025(11) 0.003(10) 0.065(10)
O4 0.050(9) 0.077(12) 0.140(15) 0.049(11) 0.042(10) 0.050(9)

loop_
_atom_type_symbol
_atom_type_description
_atom_type_scat_dispersion_real
_atom_type_scat_dispersion_imag
_atom_type_scat_source
C C 0.0033 0.0016 'International Tables Vol C Tables 4.2.6.8 and 6.1.1.4'
H H 0.0000 0.0000 'International Tables Vol C Tables 4.2.6.8 and 6.1.1.4'
N N 0.0061 0.0033 'International Tables Vol C Tables 4.2.6.8 and 6.1.1.4'
O O 0.0106 0.0060 'International Tables Vol C Tables 4.2.6.8 and 6.1.1.4'
Cl Cl 0.1484 0.1585 'International Tables Vol C Tables 4.2.6.8 and 6.1.1.4'
Ho Ho -0.2175 4.6783 'International Tables Vol C Tables 4.2.6.8 and 6.1.1.4'

loop_
_geom_angle_atom_site_label_1
_geom_angle_atom_site_label_2
_geom_angle_atom_site_label_3
_geom_angle
_geom_angle_site_symmetry_1
_geom_angle_site_symmetry_3
O2 Ho1 O10 90.97(11) 3_665 .
O2 Ho1 O2 102.61(15) 3_665 .
O10 Ho1 O2 143.39(11) . .
O2 Ho1 O6 71.53(10) 3_665 .
O10 Ho1 O6 145.62(10) . .
O2 Ho1 O6 70.71(10) . .
O2 Ho1 O5 153.73(11) 3_665 .
O10 Ho1 O5 93.16(11) . .
O2 Ho1 O5 89.29(11) . .
O6 Ho1 O5 91.03(11) . .
O2 Ho1 O8 84.08(11) 3_665 .
O10 Ho1 O8 73.68(11) . .
O2 Ho1 O8 140.77(11) . .
O6 Ho1 O8 75.21(11) . .
O5 Ho1 O8 72.29(11) . .
O2 Ho1 O1 73.80(11) 3_665 .
O10 Ho1 O1 73.95(11) . .
O2 Ho1 O1 77.48(11) . .
O6 Ho1 O1 125.44(13) . .
O5 Ho1 O1 132.16(11) . .
O8 Ho1 O1 140.11(11) . .
O2 Ho1 N4 139.06(11) 3_665 .
O10 Ho1 N4 78.34(12) . .
O2 Ho1 N4 69.09(11) . .
O6 Ho1 N4 133.91(9) . .
O5 Ho1 N4 67.05(11) . .
O8 Ho1 N4 128.51(11) . .
O1 Ho1 N4 65.26(11) . .
C23 O1 Ho1 123.8(3) . .
C23 O1 H1 113(4) . .
Ho1 O1 H1 109(4) . .
C2 O2 Ho1 126.1(3) . 2_655
C2 O2 Ho1 121.1(3) . .
Ho1 O2 Ho1 112.83(12) 2_655 .
C5 O5 Ho1 124.1(2) . .
C5 O5 H2 110(4) . .
Ho1 O5 H2 121(3) . .
Ho1 O6 Ho1 104.93(12) 3_665 2_655
Ho1 O6 Ho1 104.92(12) 3_665 .
Ho1 O6 Ho1 104.92(12) 2_655 .
Ho1 O6 H6 113.71(10) 3_665 .
Ho1 O6 H6 113.71(10) 2_655 .
Ho1 O6 H6 113.71(10) . .
C25 O8 Ho1 130.0(3) . .
C24 O10 Ho1 131.7(3) . .
C18 N3 C13 118.1(4) . .
C4 N4 C3 111.1(4) . .
C4 N4 C29 112.9(4) . .
C3 N4 C29 108.8(4) . .
C4 N4 Ho1 109.8(3) . .
C3 N4 Ho1 106.3(3) . .
C29 N4 Ho1 107.7(3) . .
C25 N7 C18 125.3(4) . .
C25 N7 H7 117.4 . .
C18 N7 H7 117.4 . .
O2 C2 C4 109.4(4) . .
O2 C2 H2A 109.8 . .
C4 C2 H2A 109.8 . .
O2 C2 H2B 109.8 . .
C4 C2 H2B 109.8 . .
H2A C2 H2B 108.2 . .
N4 C3 C5 112.2(4) . .
N4 C3 H3A 109.2 . .
C5 C3 H3A 109.2 . .
N4 C3 H3B 109.2 . .
C5 C3 H3B 109.2 . .
H3A C3 H3B 107.9 . .
N4 C4 C2 112.6(4) . .
N4 C4 H4A 109.1 . .
C2 C4 H4A 109.1 . .
N4 C4 H4B 109.1 . .
C2 C4 H4B 109.1 . .
H4A C4 H4B 107.8 . .
O5 C5 C3 107.8(4) . .
O5 C5 H5A 110.2 . .
C3 C5 H5A 110.2 . .
O5 C5 H5B 110.2 . .
C3 C5 H5B 110.2 . .
H5A C5 H5B 108.5 . .
C11 C9 C13 118.4(5) . .
C11 C9 H9 120.8 . .
C13 C9 H9 120.8 . .
C9 C11 C20 119.3(5) . .
C9 C11 H11 120.4 . .
C20 C11 H11 120.4 . .
N3 C13 C9 122.9(5) . .
N3 C13 H13 118.6 . .
C9 C13 H13 118.6 . .
C24 C17 C25 123.1(5) . .
C24 C17 H17 118.5 . .
C25 C17 H17 118.5 . .
N3 C18 C20 122.7(5) . .
N3 C18 N7 117.6(4) . .
C20 C18 N7 119.7(4) . .
C11 C20 C18 118.7(5) . .
C11 C20 H20 120.7 . .
C18 C20 H20 120.7 . .
O1 C23 C29 108.2(4) . .
O1 C23 H23A 110.1 . .
C29 C23 H23A 110.1 . .
O1 C23 H23B 110.1 . .
C29 C23 H23B 110.1 . .
H23A C23 H23B 108.4 . .
O10 C24 C17 125.2(4) . .
O10 C24 C28 114.8(4) . .
C17 C24 C28 119.9(5) . .
O8 C25 N7 119.3(4) . .
O8 C25 C17 126.6(4) . .
N7 C25 C17 114.0(4) . .
C24 C28 H28A 109.5 . .
C24 C28 H28B 109.5 . .
H28A C28 H28B 109.5 . .
C24 C28 H28C 109.5 . .
H28A C28 H28C 109.5 . .
H28B C28 H28C 109.5 . .
N4 C29 C23 111.6(4) . .
N4 C29 H29A 109.3 . .
C23 C29 H29A 109.3 . .
N4 C29 H29B 109.3 . .
C23 C29 H29B 109.3 . .
H29A C29 H29B 108.0 . .
H3C O3 H3D 104.5 . .
H4C O4 H4D 104.5 . .

loop_
_geom_bond_atom_site_label_1
_geom_bond_atom_site_label_2
_geom_bond_distance
_geom_bond_site_symmetry_2
Ho1 O2 2.230(3) 3_665
Ho1 O10 2.271(3) .
Ho1 O2 2.278(3) .
Ho1 O6 2.3681(19) .
Ho1 O5 2.371(3) .
Ho1 O8 2.402(3) .
Ho1 O1 2.465(3) .
Ho1 N4 2.599(4) .
O1 C23 1.435(6) .
O1 H1 0.891(10) .
O2 C2 1.418(5) .
O5 C5 1.432(5) .
O5 H2 0.888(10) .
O6 H6 0.888(10) .
O8 C25 1.249(5) .
O10 C24 1.281(6) .
N3 C18 1.335(6) .
N3 C13 1.336(6) .
N4 C4 1.471(6) .
N4 C3 1.478(6) .
N4 C29 1.485(6) .
N7 C25 1.392(6) .
N7 C18 1.404(6) .
N7 H7 0.8800 .
C2 C4 1.531(6) .
C2 H2A 0.9900 .
C2 H2B 0.9900 .
C3 C5 1.503(6) .
C3 H3A 0.9900 .
C3 H3B 0.9900 .
C4 H4A 0.9900 .
C4 H4B 0.9900 .
C5 H5A 0.9900 .
C5 H5B 0.9900 .
C9 C11 1.371(8) .
C9 C13 1.391(6) .
C9 H9 0.9500 .
C11 C20 1.384(7) .
C11 H11 0.9500 .
C13 H13 0.9500 .
C17 C24 1.376(7) .
C17 C25 1.422(7) .
C17 H17 0.9500 .
C18 C20 1.385(6) .
C20 H20 0.9500 .
C23 C29 1.524(7) .
C23 H23A 0.9900 .
C23 H23B 0.9900 .
C24 C28 1.520(7) .
C28 H28A 0.9800 .
C28 H28B 0.9800 .
C28 H28C 0.9800 .
C29 H29A 0.9900 .
C29 H29B 0.9900 .
O3 H3C 0.8498 .
O3 H3D 0.8499 .
O4 H4C 0.8501 .
O4 H4D 0.8501 .

loop_
_geom_hbond_atom_site_label_D
_geom_hbond_atom_site_label_H
_geom_hbond_atom_site_label_A
_geom_hbond_distance_DH
_geom_hbond_distance_HA
_geom_hbond_distance_DA
_geom_hbond_angle_DHA
_geom_hbond_site_symmetry_A
_geom_hbond_publ_flag
O1 H1 Cl1 0.891(10) 2.187(11) 3.077(3) 176(5) . yes
O5 H2 N3 0.888(10) 1.834(14) 2.714(5) 171(5) 2_655 yes
N7 H7 Cl2^a 0.88 2.07 2.900(8) 156.8 . yes

loop_
_platon_squeeze_void_nr
_platon_squeeze_void_average_x
_platon_squeeze_void_average_y
_platon_squeeze_void_average_z
_platon_squeeze_void_volume
_platon_squeeze_void_count_electrons
_platon_squeeze_void_content
1 0.000 0.000 -0.005 765 447 '16(C2 H3 N), 6(H2O)'
